data_1560611
loop_
_publ_author_name
'Chen, Yong-Qiang'
'Tian, Yuan'

_publ_section_title
;
 Lead(II) coordination polymers based on rigid-flexible
 3,5-bis-oxyacetate-benzoic acid: Structural transition driven by
 temperature control
;
_journal_name_full 'Journal of Solid State Chemistry'
_journal_page_first 60
_journal_page_last 66
_journal_paper_doi 10.1016/j.jssc.2016.12.024
_journal_volume 247
_journal_year 2017
_chemical_formula_sum 'C22 H18 O18 Pb3'
_chemical_formula_weight 1191.93
_space_group_IT_number 2
_space_group_name_Hall '-P 1'
_space_group_name_H-M_alt 'P -1'
_symmetry_cell_setting triclinic
_symmetry_space_group_name_H-M 'P -1'
_atom_sites_solution_hydrogens geom
_atom_sites_solution_primary direct
_atom_sites_solution_secondary difmap
_cell_angle_alpha 88.53(3)
_cell_angle_beta 74.14(3)
_cell_angle_gamma 67.91(3)
_cell_formula_units_Z 2
_cell_length_a 10.235(2)
_cell_length_b 11.354(2)
_cell_length_c 12.597(3)
_cell_measurement_reflns_used 4576
_cell_measurement_temperature 293(2)
_cell_measurement_theta_max 25
_cell_measurement_theta_min 3.14
_cell_volume 1299.9(6)
_computing_cell_refinement SMART
_computing_data_collection 'CrystalClear (Rigaku/MSC Inc., 2005)'
_computing_data_reduction 'CrystalClear (Rigaku/MSC Inc., 2005)'
_computing_molecular_graphics 'SHELXTL (Bruker, 1998)'
_computing_publication_material SHELXTL
_computing_structure_refinement 'SHELXL-97 (Sheldrick, 1997)'
_computing_structure_solution 'SHELXS-97 (Sheldrick, 1990)'
_diffrn_ambient_temperature 293(2)
_diffrn_measured_fraction_theta_full 0.997
_diffrn_measured_fraction_theta_max 0.997
_diffrn_measurement_device_type scx-mini
_diffrn_measurement_method '\w scan'
_diffrn_radiation_monochromator graphite
_diffrn_radiation_source 'fine-focus sealed tube'
_diffrn_radiation_type MoK\a
_diffrn_radiation_wavelength 0.71073
_diffrn_reflns_av_R_equivalents 0.0822
_diffrn_reflns_av_sigmaI/netI 0.0975
_diffrn_reflns_limit_h_max 12
_diffrn_reflns_limit_h_min -12
_diffrn_reflns_limit_k_max 13
_diffrn_reflns_limit_k_min -13
_diffrn_reflns_limit_l_max 14
_diffrn_reflns_limit_l_min -14
_diffrn_reflns_number 11361
_diffrn_reflns_theta_full 25.00
_diffrn_reflns_theta_max 25.00
_diffrn_reflns_theta_min 3.14
_exptl_absorpt_coefficient_mu 19.471
_exptl_absorpt_correction_T_max 0.004
_exptl_absorpt_correction_T_min 0.003
_exptl_absorpt_correction_type multi-scan
_exptl_absorpt_process_details 'SADABS (Bruker, 1998)'
_exptl_crystal_colour colorless
_exptl_crystal_density_diffrn 3.045
_exptl_crystal_density_method 'not measured'
_exptl_crystal_description block
_exptl_crystal_F_000 1080
_exptl_crystal_size_max 0.32
_exptl_crystal_size_mid 0.30
_exptl_crystal_size_min 0.28
_refine_diff_density_max 1.875
_refine_diff_density_min -2.074
_refine_diff_density_rms 0.312
_refine_ls_extinction_method none
_refine_ls_goodness_of_fit_ref 0.926
_refine_ls_hydrogen_treatment constr
_refine_ls_matrix_type full
_refine_ls_number_parameters 388
_refine_ls_number_reflns 4576
_refine_ls_number_restraints 96
_refine_ls_restrained_S_all 0.916
_refine_ls_R_factor_all 0.0806
_refine_ls_R_factor_gt 0.0560
_refine_ls_shift/su_max 0.049
_refine_ls_shift/su_mean 0.005
_refine_ls_structure_factor_coef Fsqd
_refine_ls_weighting_details 'calc w=1/[\s^2^(Fo^2^)+(0.1000P)^2^+0.0000P] where P=(Fo^2^+2Fc^2^)/3'
_refine_ls_weighting_scheme calc
_refine_ls_wR_factor_gt 0.1393
_refine_ls_wR_factor_ref 0.1550
_reflns_number_gt 3534
_reflns_number_total 4576
_reflns_threshold_expression >2sigma(I)
_cod_data_source_file JSSC-2017-247-60.cif
_cod_data_source_block 1
_cod_depositor_comments
;
The following automatic conversions were performed:

data item '_symmetry_cell_setting' value 'Triclinic' was changed to
'triclinic' in accordance with the built-in table derived from the
CIF Core dictionary named 'cif_core.dic' version 2.4.5 last updated
on 2014-11-21.

Automatic conversion script
Id: cif_fix_values 8369 2020-08-20 11:38:08Z andrius 
;
_cod_original_cell_volume 1299.9(5)
_cod_database_code 1560611

loop_
_symmetry_equiv_pos_as_xyz
'x, y, z'
'-x, -y, -z'

loop_
_atom_site_label
_atom_site_type_symbol
_atom_site_fract_x
_atom_site_fract_y
_atom_site_fract_z
_atom_site_U_iso_or_equiv
_atom_site_adp_type
_atom_site_occupancy
_atom_site_symmetry_multiplicity
_atom_site_calc_flag
_atom_site_refinement_flags
_atom_site_disorder_assembly
_atom_site_disorder_group
Pb1 Pb 0.37518(6) 0.72766(5) 0.34741(5) 0.01844(19) Uani 1 1 d . . .
Pb2 Pb 0.06681(7) 0.99577(6) 0.66835(5) 0.0236(2) Uani 1 1 d . . .
Pb3 Pb 0.81869(7) 0.60676(6) 0.13915(7) 0.0352(2) Uani 1 1 d . . .
O1 O 0.5478(12) 0.5968(10) 0.1547(8) 0.022(3) Uani 1 1 d . . .
O1W O 0.2118(14) 0.7687(13) 0.7043(10) 0.042(3) Uani 1 1 d . . .
O2 O 0.7630(13) 0.4325(12) 0.0950(11) 0.040(3) Uani 1 1 d . . .
O2W O 1.010(2) 0.7456(18) 0.065(2) 0.120(9) Uani 1 1 d . . .
O3 O 0.0746(12) 0.8493(10) 0.4773(8) 0.024(3) Uani 1 1 d . . .
O4 O -0.0706(12) 0.8797(11) 0.6515(9) 0.028(3) Uani 1 1 d . . .
O5 O 0.3674(13) 0.4237(13) 0.6182(9) 0.040(3) Uani 1 1 d . . .
O6 O 0.5517(14) 0.3124(12) 0.4797(9) 0.037(3) Uani 1 1 d . . .
O7 O 0.0429(13) 1.0111(11) 0.1413(9) 0.030(3) Uani 1 1 d U . .
O8 O 0.1991(12) 0.8737(11) 0.2224(8) 0.027(3) Uani 1 1 d . . .
O9 O 0.9259(13) 0.5601(11) -0.0676(9) 0.031(3) Uani 1 1 d U . .
O10 O 1.0418(13) 0.5906(12) -0.2337(10) 0.039(3) Uani 1 1 d . . .
O11 O 0.3604(12) 0.9446(10) 0.4173(10) 0.029(3) Uani 1 1 d . . .
O12 O 0.5417(12) 0.8342(10) 0.2755(9) 0.025(3) Uani 1 1 d . . .
O13 O 0.3955(12) 0.4509(10) 0.1347(8) 0.024(3) Uani 1 1 d . . .
O14 O -0.0248(12) 0.6755(11) 0.4201(9) 0.026(3) Uani 1 1 d . . .
O15 O 0.6935(12) 0.7774(10) -0.0496(8) 0.023(2) Uani 1 1 d U . .
O16 O 0.3339(13) 0.9901(12) -0.2498(9) 0.032(3) Uani 1 1 d . . .
C1 C 0.6246(19) 0.4831(15) 0.1161(12) 0.024(4) Uani 1 1 d . . .
C2 C 0.5526(16) 0.3977(15) 0.0939(12) 0.020(4) Uani 1 1 d . . .
H2A H 0.5803 0.3771 0.0146 0.025 Uiso 1 1 calc R . .
H2B H 0.5897 0.3186 0.1275 0.025 Uiso 1 1 calc R . .
C3 C 0.3344(17) 0.4725(15) 0.2461(12) 0.019(3) Uani 1 1 d U . .
C4 C 0.1887(18) 0.5552(15) 0.2840(13) 0.024(4) Uani 1 1 d U . .
H4A H 0.1372 0.5900 0.2329 0.029 Uiso 1 1 calc R . .
C5 C 0.1181(19) 0.5873(17) 0.3950(14) 0.029(4) Uani 1 1 d U . .
C6 C -0.0895(18) 0.7373(16) 0.5263(12) 0.026(4) Uani 1 1 d . . .
H6A H -0.0797 0.6737 0.5797 0.031 Uiso 1 1 calc R . .
H6B H -0.1937 0.7842 0.5359 0.031 Uiso 1 1 calc R . .
C7 C -0.0220(16) 0.8303(14) 0.5510(11) 0.015(3) Uani 1 1 d U . .
C8 C 0.1920(18) 0.5334(14) 0.4723(13) 0.022(4) Uani 1 1 d . . .
H8A H 0.1442 0.5535 0.5476 0.027 Uiso 1 1 calc R . .
C9 C 0.3372(15) 0.4496(13) 0.4369(12) 0.013(3) Uani 1 1 d . . .
C10 C 0.4239(19) 0.3885(16) 0.5175(13) 0.027(4) Uani 1 1 d U . .
C11 C 0.4089(17) 0.4144(15) 0.3273(12) 0.018(3) Uani 1 1 d . . .
H11A H 0.5047 0.3538 0.3053 0.022 Uiso 1 1 calc R . .
C12 C 0.1750(17) 0.9307(15) 0.1391(12) 0.020(3) Uani 1 1 d U . .
C13 C 0.2968(16) 0.9144(14) 0.0349(11) 0.015(3) Uani 1 1 d U . .
C14 C 0.4440(16) 0.8544(14) 0.0380(12) 0.017(3) Uani 1 1 d U . .
H14A H 0.4655 0.8229 0.1027 0.021 Uiso 1 1 calc R . .
C15 C 0.5558(17) 0.8434(14) -0.0574(12) 0.018(3) Uani 1 1 d U . .
C16 C 0.807(2) 0.7455(17) -0.1513(14) 0.035(4) Uani 1 1 d U . .
H16A H 0.8410 0.8147 -0.1666 0.042 Uiso 1 1 calc R . .
H16B H 0.7675 0.7348 -0.2107 0.042 Uiso 1 1 calc R . .
C17 C 0.9324(18) 0.6258(16) -0.1479(13) 0.024(4) Uani 1 1 d U . .
C18 C 0.5217(19) 0.8888(15) -0.1554(13) 0.026(4) Uani 1 1 d . . .
H18A H 0.5968 0.8815 -0.2195 0.031 Uiso 1 1 calc R . .
C19 C 0.3774(17) 0.9440(14) -0.1562(11) 0.017(3) Uani 1 1 d . . .
C20 C 0.443(2) 0.9812(18) -0.3485(13) 0.034(5) Uani 1 1 d . . .
H20A H 0.3977 1.0008 -0.4085 0.041 Uiso 1 1 calc R . .
H20B H 0.5138 0.8937 -0.3639 0.041 Uiso 1 1 calc R . .
C21 C 0.4742(18) 0.9303(15) 0.3478(12) 0.020(3) Uani 1 1 d U . .
C22 C 0.2660(17) 0.9555(14) -0.0634(12) 0.017(3) Uani 1 1 d U . .
H22A H 0.1689 0.9908 -0.0659 0.021 Uiso 1 1 calc R . .

loop_
_atom_site_aniso_label
_atom_site_aniso_U_11
_atom_site_aniso_U_22
_atom_site_aniso_U_33
_atom_site_aniso_U_23
_atom_site_aniso_U_13
_atom_site_aniso_U_12
Pb1 0.0161(3) 0.0154(3) 0.0223(3) 0.0045(2) -0.0052(3) -0.0048(3)
Pb2 0.0149(3) 0.0297(4) 0.0225(3) 0.0045(3) -0.0024(3) -0.0067(3)
Pb3 0.0149(4) 0.0218(4) 0.0631(5) -0.0065(3) -0.0085(3) -0.0020(3)
O1 0.020(6) 0.009(6) 0.026(6) 0.001(5) -0.002(5) 0.003(5)
O1W 0.031(8) 0.049(9) 0.043(8) 0.018(7) -0.021(6) -0.004(7)
O2 0.013(6) 0.029(7) 0.076(10) 0.005(7) -0.004(6) -0.010(6)
O2W 0.060(13) 0.067(14) 0.23(3) -0.046(15) -0.026(15) -0.023(11)
O3 0.027(7) 0.016(6) 0.024(6) -0.006(5) 0.009(5) -0.014(5)
O4 0.027(7) 0.026(7) 0.028(6) 0.005(5) -0.004(5) -0.011(6)
O5 0.026(7) 0.054(9) 0.033(7) -0.009(6) -0.008(6) -0.008(7)
O6 0.039(8) 0.035(8) 0.028(7) 0.007(6) -0.023(6) 0.003(6)
O7 0.030(3) 0.030(3) 0.030(3) 0.0025(10) -0.0087(12) -0.0107(14)
O8 0.020(6) 0.039(7) 0.018(6) 0.010(5) -0.003(5) -0.008(6)
O9 0.030(3) 0.030(3) 0.031(3) 0.0031(10) -0.0088(12) -0.0114(14)
O10 0.022(7) 0.039(8) 0.042(7) 0.006(6) -0.002(6) -0.003(6)
O11 0.024(7) 0.015(6) 0.045(7) 0.009(5) -0.013(6) -0.002(5)
O12 0.020(6) 0.020(6) 0.035(6) 0.001(5) -0.006(5) -0.006(5)
O13 0.024(6) 0.028(7) 0.023(6) -0.007(5) -0.011(5) -0.011(5)
O14 0.015(6) 0.027(7) 0.033(6) 0.008(5) -0.010(5) -0.001(5)
O15 0.022(3) 0.023(3) 0.023(3) 0.0025(10) -0.0063(12) -0.0086(13)
O16 0.026(7) 0.057(9) 0.025(6) 0.026(6) -0.014(5) -0.026(6)
C1 0.033(11) 0.020(10) 0.013(8) -0.002(7) -0.002(7) -0.006(8)
C2 0.008(8) 0.022(9) 0.023(8) -0.014(7) 0.004(7) -0.002(7)
C3 0.019(4) 0.019(4) 0.019(4) 0.0017(11) -0.0052(14) -0.0075(16)
C4 0.024(4) 0.025(4) 0.025(4) 0.0018(11) -0.0072(14) -0.0093(17)
C5 0.029(4) 0.029(4) 0.029(4) 0.0024(11) -0.0085(15) -0.0111(18)
C6 0.028(10) 0.035(11) 0.010(8) -0.008(7) -0.003(7) -0.008(8)
C7 0.015(3) 0.015(3) 0.015(3) 0.0017(11) -0.0044(13) -0.0056(16)
C8 0.029(10) 0.012(8) 0.021(8) 0.000(7) -0.007(7) -0.003(7)
C9 0.008(7) 0.010(8) 0.018(7) 0.004(6) -0.008(6) 0.000(6)
C10 0.027(4) 0.027(4) 0.027(4) 0.0026(11) -0.0077(15) -0.0102(18)
C11 0.011(8) 0.023(9) 0.023(8) -0.004(7) -0.007(7) -0.007(7)
C12 0.020(4) 0.020(4) 0.020(4) 0.0014(11) -0.0061(14) -0.0074(16)
C13 0.014(3) 0.015(3) 0.015(3) 0.0014(10) -0.0042(13) -0.0056(15)
C14 0.017(3) 0.017(3) 0.017(3) 0.0012(11) -0.0050(13) -0.0066(16)
C15 0.018(3) 0.018(3) 0.018(3) 0.0014(11) -0.0052(14) -0.0071(16)
C16 0.035(4) 0.034(4) 0.035(4) 0.0034(11) -0.0097(16) -0.0130(19)
C17 0.023(4) 0.024(4) 0.024(4) 0.0020(11) -0.0069(14) -0.0091(17)
C18 0.030(10) 0.012(9) 0.028(9) -0.003(7) -0.002(8) -0.003(8)
C19 0.025(9) 0.011(8) 0.010(7) 0.004(6) 0.000(7) -0.006(7)
C20 0.054(13) 0.048(12) 0.020(9) 0.013(8) -0.016(9) -0.038(11)
C21 0.020(4) 0.020(4) 0.020(4) 0.0016(11) -0.0061(14) -0.0073(16)
C22 0.017(3) 0.017(3) 0.017(3) 0.0017(11) -0.0049(14) -0.0065(16)

loop_
_atom_type_symbol
_atom_type_description
_atom_type_scat_dispersion_real
_atom_type_scat_dispersion_imag
_atom_type_scat_source
C C 0.0033 0.0016 'International Tables Vol C Tables 4.2.6.8 and 6.1.1.4'
H H 0.0000 0.0000 'International Tables Vol C Tables 4.2.6.8 and 6.1.1.4'
O O 0.0106 0.0060 'International Tables Vol C Tables 4.2.6.8 and 6.1.1.4'
Pb Pb -3.3944 10.1111 'International Tables Vol C Tables 4.2.6.8 and 6.1.1.4'

loop_
_geom_angle_atom_site_label_1
_geom_angle_atom_site_label_2
_geom_angle_atom_site_label_3
_geom_angle
_geom_angle_site_symmetry_1
_geom_angle_site_symmetry_3
O12 Pb1 O6 92.8(4) . 2_666
O12 Pb1 O11 51.7(4) . .
O6 Pb1 O11 75.2(4) 2_666 .
O12 Pb1 O1 75.1(3) . .
O6 Pb1 O1 122.3(4) 2_666 .
O11 Pb1 O1 125.8(3) . .
O12 Pb1 O5 74.7(4) . 2_666
O6 Pb1 O5 49.5(4) 2_666 2_666
O11 Pb1 O5 99.2(4) . 2_666
O1 Pb1 O5 73.0(3) . 2_666
O12 Pb1 C21 26.6(4) . .
O6 Pb1 C21 82.4(4) 2_666 .
O11 Pb1 C21 25.1(4) . .
O1 Pb1 C21 101.4(4) . .
O5 Pb1 C21 86.3(4) 2_666 .
O4 Pb2 O7 81.2(4) . 2_576
O4 Pb2 O8 73.0(4) . 2_576
O7 Pb2 O8 53.7(4) 2_576 2_576
O4 Pb2 O1W 74.4(4) . .
O7 Pb2 O1W 77.2(4) 2_576 .
O8 Pb2 O1W 123.9(4) 2_576 .
O4 Pb2 C12 74.2(4) . 2_576
O7 Pb2 C12 27.5(4) 2_576 2_576
O8 Pb2 C12 26.3(4) 2_576 2_576
O1W Pb2 C12 100.7(4) . 2_576
O2 Pb3 O9 80.0(4) . 2_765
O2 Pb3 O9 75.0(4) . .
O9 Pb3 O9 62.5(5) 2_765 .
O2 Pb3 O10 71.8(4) . 2_765
O9 Pb3 O10 50.6(4) 2_765 2_765
O9 Pb3 O10 108.4(4) . 2_765
C1 O1 Pb1 139.2(10) . .
C1 O2 Pb3 101.7(10) . .
C7 O4 Pb2 106.9(9) . .
C10 O5 Pb1 88.3(10) . 2_666
C10 O6 Pb1 99.6(10) . 2_666
C12 O7 Pb2 96.1(9) . 2_576
C12 O8 Pb2 89.0(9) . 2_576
C17 O9 Pb3 96.4(10) . 2_765
C17 O9 Pb3 135.2(11) . .
Pb3 O9 Pb3 117.5(5) 2_765 .
C17 O10 Pb3 90.7(10) . 2_765
C21 O11 Pb1 90.0(9) . .
C21 O12 Pb1 95.6(9) . .
C3 O13 C2 117.7(12) . .
C5 O14 C6 118.2(13) . .
C15 O15 C16 115.3(12) . .
C19 O16 C20 118.4(13) . .
O1 C1 O2 124.4(16) . .
O1 C1 C2 120.0(15) . .
O2 C1 C2 115.6(14) . .
O13 C2 C1 114.3(12) . .
O13 C2 H2A 108.7 . .
C1 C2 H2A 108.7 . .
O13 C2 H2B 108.7 . .
C1 C2 H2B 108.7 . .
H2A C2 H2B 107.6 . .
O13 C3 C4 117.1(14) . .
O13 C3 C11 125.0(14) . .
C4 C3 C11 117.8(14) . .
C5 C4 C3 121.8(16) . .
C5 C4 H4A 119.1 . .
C3 C4 H4A 119.1 . .
C4 C5 O14 115.3(15) . .
C4 C5 C8 119.8(17) . .
O14 C5 C8 124.9(15) . .
O14 C6 C7 113.6(13) . .
O14 C6 H6A 108.9 . .
C7 C6 H6A 108.8 . .
O14 C6 H6B 108.9 . .
C7 C6 H6B 108.9 . .
H6A C6 H6B 107.7 . .
O3 C7 O4 125.2(13) . .
O3 C7 C6 120.0(12) . .
O4 C7 C6 114.7(12) . .
C9 C8 C5 119.6(15) . .
C9 C8 H8A 120.2 . .
C5 C8 H8A 120.2 . .
C11 C9 C8 121.7(14) . .
C11 C9 C10 116.3(14) . .
C8 C9 C10 122.0(14) . .
O5 C10 O6 122.5(17) . .
O5 C10 C9 119.1(15) . .
O6 C10 C9 118.2(14) . .
C9 C11 C3 119.1(14) . .
C9 C11 H11A 120.4 . .
C3 C11 H11A 120.4 . .
O8 C12 O7 120.9(14) . .
O8 C12 C13 121.6(14) . .
O7 C12 C13 117.4(13) . .
O8 C12 Pb2 64.7(8) . 2_576
O7 C12 Pb2 56.4(7) . 2_576
C13 C12 Pb2 170.7(11) . 2_576
C22 C13 C14 120.3(13) . .
C22 C13 C12 120.8(13) . .
C14 C13 C12 118.9(13) . .
C15 C14 C13 118.6(14) . .
C15 C14 H14A 120.7 . .
C13 C14 H14A 120.7 . .
O15 C15 C14 114.9(13) . .
O15 C15 C18 124.8(13) . .
C14 C15 C18 120.1(15) . .
O15 C16 C17 111.4(14) . .
O15 C16 H16A 109.4 . .
C17 C16 H16A 109.4 . .
O15 C16 H16B 109.4 . .
C17 C16 H16B 109.4 . .
H16A C16 H16B 108.0 . .
O9 C17 O10 122.0(16) . .
O9 C17 C16 121.3(15) . .
O10 C17 C16 116.6(15) . .
C19 C18 C15 119.9(14) . .
C19 C18 H18A 120.1 . .
C15 C18 H18A 120.1 . .
C22 C19 C18 121.0(14) . .
C22 C19 O16 115.3(14) . .
C18 C19 O16 123.7(13) . .
O16 C20 C21 114.8(13) . 2_675
O16 C20 H20A 108.6 . .
C21 C20 H20A 108.6 2_675 .
O16 C20 H20B 108.6 . .
C21 C20 H20B 108.6 2_675 .
H20A C20 H20B 107.6 . .
O11 C21 O12 122.6(14) . .
O11 C21 C20 121.9(14) . 2_675
O12 C21 C20 115.2(14) . 2_675
O11 C21 Pb1 64.9(8) . .
O12 C21 Pb1 57.8(8) . .
C20 C21 Pb1 168.5(12) 2_675 .
C19 C22 C13 120.1(14) . .
C19 C22 H22A 119.9 . .
C13 C22 H22A 119.9 . .

loop_
_geom_bond_atom_site_label_1
_geom_bond_atom_site_label_2
_geom_bond_distance
_geom_bond_site_symmetry_2
Pb1 O12 2.417(11) .
Pb1 O6 2.469(11) 2_666
Pb1 O11 2.573(11) .
Pb1 O1 2.662(10) .
Pb1 O5 2.695(12) 2_666
Pb1 C21 2.842(15) .
Pb2 O4 2.308(11) .
Pb2 O7 2.366(11) 2_576
Pb2 O8 2.553(11) 2_576
Pb2 O1W 2.546(13) .
Pb2 C12 2.824(15) 2_576
Pb3 O2 2.372(12) .
Pb3 O9 2.512(12) 2_765
Pb3 O9 2.518(11) .
Pb3 O10 2.620(13) 2_765
O1 C1 1.257(18) .
O2 C1 1.26(2) .
O3 C7 1.239(16) .
O4 C7 1.283(17) .
O5 C10 1.247(19) .
O5 Pb1 2.695(12) 2_666
O6 C10 1.23(2) .
O6 Pb1 2.469(11) 2_666
O7 C12 1.310(19) .
O7 Pb2 2.366(11) 2_576
O8 C12 1.252(18) .
O8 Pb2 2.553(11) 2_576
O9 C17 1.244(19) .
O9 Pb3 2.512(12) 2_765
O10 C17 1.267(19) .
O10 Pb3 2.620(13) 2_765
O11 C21 1.207(18) .
O12 C21 1.280(18) .
O13 C3 1.358(18) .
O13 C2 1.431(17) .
O14 C5 1.38(2) .
O14 C6 1.391(17) .
O15 C15 1.355(18) .
O15 C16 1.418(19) .
O16 C19 1.393(18) .
O16 C20 1.402(19) .
C1 C2 1.49(2) .
C2 H2A 0.9700 .
C2 H2B 0.9700 .
C3 C4 1.38(2) .
C3 C11 1.44(2) .
C4 C5 1.37(2) .
C4 H4A 0.9300 .
C5 C8 1.39(2) .
C6 C7 1.54(2) .
C6 H6A 0.9700 .
C6 H6B 0.9700 .
C8 C9 1.38(2) .
C8 H8A 0.9300 .
C9 C11 1.36(2) .
C9 C10 1.51(2) .
C11 H11A 0.9300 .
C12 C13 1.50(2) .
C12 Pb2 2.824(15) 2_576
C13 C22 1.39(2) .
C13 C14 1.41(2) .
C14 C15 1.38(2) .
C14 H14A 0.9300 .
C15 C18 1.41(2) .
C16 C17 1.49(2) .
C16 H16A 0.9700 .
C16 H16B 0.9700 .
C18 C19 1.37(2) .
C18 H18A 0.9300 .
C19 C22 1.361(19) .
C20 C21 1.54(2) 2_675
C20 H20A 0.9700 .
C20 H20B 0.9700 .
C21 C20 1.54(2) 2_675
C22 H22A 0.9300 .
